data_7055142
loop_
_publ_author_name
'Adolph, Michael'
'Zevaco, Thomas A.'
'Altesleben, Christiane'
'Staudt, Simone'
'Walter, Olaf'
'Dinjus, Eckhard'

_publ_section_title
;
 New ionic cobalt(iii) complexes based on the
 N,N-bis(2-pyrazinecarboxamide)-1,2-benzene ligand: application to the
 formation of organic carbonates from epoxides and CO2
;
_journal_issue 12
_journal_name_full 'New J. Chem.'
_journal_page_first 9858
_journal_paper_doi 10.1039/C5NJ02135A
_journal_volume 39
_journal_year 2015
_chemical_formula_sum 'C24 H32 Cl2 Co N7 O3'
_chemical_formula_weight 596.39
_chemical_name_systematic
;
 ?
;
_space_group_crystal_system triclinic
_space_group_IT_number 2
_space_group_name_Hall '-P 1'
_space_group_name_H-M_alt 'P -1'
_symmetry_space_group_name_Hall '-P 1'
_symmetry_space_group_name_H-M 'P -1'
_atom_sites_solution_hydrogens mixed
_audit_creation_method SHELXL-2013
_audit_update_record
;
2014-12-15 deposited with the CCDC.
2015-10-12 downloaded from the CCDC.
;
_cell_angle_alpha 72.418(2)
_cell_angle_beta 88.268(2)
_cell_angle_gamma 80.936(2)
_cell_formula_units_Z 2
_cell_length_a 7.8871(11)
_cell_length_b 11.2870(16)
_cell_length_c 15.565(2)
_cell_measurement_reflns_used 9910
_cell_measurement_temperature 100(2)
_cell_measurement_theta_max 28.135
_cell_measurement_theta_min 2.672
_cell_volume 1304.2(3)
_computing_cell_refinement 'APEX II (Bruker, 2007)'
_computing_data_collection 'APEX II (Bruker, 2007)'
_computing_data_reduction 'SAINT (Bruker, 2007)'
_computing_molecular_graphics 'XPMA (Zsolnai, 1996), ORTEP (Farrugia, 1997)'
_computing_structure_refinement 'SHELXL-97 (Sheldrick, 2008)'
_computing_structure_solution 'SHELXS-97 (Sheldrick, 2008)'
_diffrn_ambient_temperature 100(2)
_diffrn_detector_area_resol_mean 66
_diffrn_measured_fraction_theta_full 0.999
_diffrn_measured_fraction_theta_max 0.923
_diffrn_measurement_device_type 'Bruker Apex II Quazar'
_diffrn_measurement_method 'combined omega- and phi-scan'
_diffrn_radiation_source 'fine-focus sealed tube'
_diffrn_radiation_type MoK\a
_diffrn_radiation_wavelength 0.71073
_diffrn_reflns_av_R_equivalents 0.0252
_diffrn_reflns_av_unetI/netI 0.0261
_diffrn_reflns_laue_measured_fraction_full 0.999
_diffrn_reflns_laue_measured_fraction_max 0.923
_diffrn_reflns_limit_h_max 10
_diffrn_reflns_limit_h_min -10
_diffrn_reflns_limit_k_max 15
_diffrn_reflns_limit_k_min -15
_diffrn_reflns_limit_l_max 20
_diffrn_reflns_limit_l_min -20
_diffrn_reflns_number 22796
_diffrn_reflns_point_group_measured_fraction_full 0.999
_diffrn_reflns_point_group_measured_fraction_max 0.923
_diffrn_reflns_theta_full 25.000
_diffrn_reflns_theta_max 28.445
_diffrn_reflns_theta_min 1.373
_exptl_absorpt_coefficient_mu 0.904
_exptl_absorpt_correction_T_max 0.8853
_exptl_absorpt_correction_T_min 0.9749
_exptl_absorpt_correction_type multi-scan
_exptl_crystal_density_diffrn 1.519
_exptl_crystal_F_000 620
_exptl_crystal_size_max 0.137
_exptl_crystal_size_mid 0.044
_exptl_crystal_size_min 0.028
_refine_diff_density_max 0.361
_refine_diff_density_min -0.501
_refine_diff_density_rms 0.060
_refine_ls_extinction_method none
_refine_ls_goodness_of_fit_ref 1.031
_refine_ls_hydrogen_treatment refU
_refine_ls_matrix_type full
_refine_ls_number_parameters 351
_refine_ls_number_reflns 6070
_refine_ls_number_restraints 0
_refine_ls_restrained_S_all 1.031
_refine_ls_R_factor_all 0.0402
_refine_ls_R_factor_gt 0.0293
_refine_ls_shift/su_max 0.001
_refine_ls_shift/su_mean 0.000
_refine_ls_structure_factor_coef Fsqd
_refine_ls_weighting_details
;
 w=1/[\s^2^(Fo^2^)+(0.0276P)^2^+0.9233P]
 where P=(Fo^2^+2Fc^2^)/3
;
_refine_ls_weighting_scheme calc
_refine_ls_wR_factor_gt 0.0645
_refine_ls_wR_factor_ref 0.0692
_reflns_Friedel_coverage 0.000
_reflns_number_gt 5036
_reflns_number_total 6070
_reflns_threshold_expression 'I > 2\s(I)'
_cod_data_source_file c5nj02135a1.cif
_cod_data_source_block mait15
_cod_depositor_comments 'Adding full bibliography for 7055142--7055143.cif.'
_cod_database_code 7055142
_shelx_space_group_comment
;
The symmetry employed for this shelxl refinement is uniquely defined
by the following loop, which should always be used as a source of
symmetry information in preference to the above space-group names.
They are only intended as comments.
;
_shelx_estimated_absorpt_t_min 0.886
_shelx_estimated_absorpt_t_max 0.975
_shelxl_version_number 2013-2

loop_
_space_group_symop_operation_xyz
'x, y, z'
'-x, -y, -z'

loop_
_atom_site_label
_atom_site_type_symbol
_atom_site_fract_x
_atom_site_fract_y
_atom_site_fract_z
_atom_site_U_iso_or_equiv
_atom_site_adp_type
_atom_site_occupancy
_atom_site_site_symmetry_order
_atom_site_calc_flag
_atom_site_refinement_flags_posn
_atom_site_refinement_flags_adp
Co1 Co 0.30375(3) 0.37560(2) 0.18754(2) 0.01053(6) Uani 1 1 d . .
Cl1 Cl 0.43157(5) 0.20182(4) 0.29251(3) 0.01559(9) Uani 1 1 d . .
Cl2 Cl 0.19016(5) 0.54969(4) 0.07717(3) 0.01375(9) Uani 1 1 d . .
O1 O -0.09432(15) 0.22612(11) 0.13837(8) 0.0172(3) Uani 1 1 d . .
O2 O 0.32724(15) 0.54766(11) 0.37502(8) 0.0165(2) Uani 1 1 d . .
N1 N 0.33939(18) 0.27954(13) 0.10045(9) 0.0142(3) Uani 1 1 d . .
N3 N 0.09274(17) 0.31611(13) 0.20407(9) 0.0126(3) Uani 1 1 d . .
N4 N 0.23206(17) 0.44665(13) 0.27994(9) 0.0119(3) Uani 1 1 d . .
N5 N 0.50117(17) 0.46167(12) 0.18413(9) 0.0116(3) Uani 1 1 d . .
N7 N 1.07739(18) 1.11118(13) -0.31240(10) 0.0161(3) Uani 1 1 d . .
C1 C 0.4805(2) 0.24373(16) 0.05854(12) 0.0182(4) Uani 1 1 d . .
H1 H 0.5860 0.2698 0.0670 0.020(3) Uiso 1 1 calc R U
C2 C 0.4730(2) 0.16871(17) 0.00286(12) 0.0226(4) Uani 1 1 d . .
H2 H 0.5754 0.1440 -0.0253 0.020(3) Uiso 1 1 calc R U
N2 N 0.3294(2) 0.12963(15) -0.01302(11) 0.0237(3) Uani 1 1 d . .
C3 C 0.1901(2) 0.16554(16) 0.02974(12) 0.0195(4) Uani 1 1 d . .
H3 H 0.0845 0.1404 0.0202 0.020(3) Uiso 1 1 calc R U
C4 C 0.1937(2) 0.23799(15) 0.08741(11) 0.0149(3) Uani 1 1 d . .
C5 C 0.0439(2) 0.26208(15) 0.14545(11) 0.0138(3) Uani 1 1 d . .
C6 C 0.0005(2) 0.33829(15) 0.27789(11) 0.0117(3) Uani 1 1 d . .
C7 C -0.1518(2) 0.29455(15) 0.31113(11) 0.0136(3) Uani 1 1 d . .
H7 H -0.2048 0.2460 0.2826 0.018(2) Uiso 1 1 calc R U
C8 C -0.2251(2) 0.32281(16) 0.38641(11) 0.0149(3) Uani 1 1 d . .
H8 H -0.3280 0.2924 0.4097 0.018(2) Uiso 1 1 calc R U
C9 C -0.1493(2) 0.39515(16) 0.42792(11) 0.0164(3) Uani 1 1 d . .
H9 H -0.2014 0.4142 0.4790 0.018(2) Uiso 1 1 calc R U
C10 C 0.0020(2) 0.43971(16) 0.39532(11) 0.0144(3) Uani 1 1 d . .
H10 H 0.0527 0.4896 0.4236 0.018(2) Uiso 1 1 calc R U
C11 C 0.0787(2) 0.41067(15) 0.32087(11) 0.0120(3) Uani 1 1 d . .
C12 C 0.3407(2) 0.50586(15) 0.30846(11) 0.0123(3) Uani 1 1 d . .
C13 C 0.4917(2) 0.52130(15) 0.24777(11) 0.0124(3) Uani 1 1 d . .
C14 C 0.6130(2) 0.59512(15) 0.25321(11) 0.0146(3) Uani 1 1 d . .
H14 H 0.6032 0.6350 0.2992 0.016(3) Uiso 1 1 calc R U
N6 N 0.74394(18) 0.61245(13) 0.19595(10) 0.0167(3) Uani 1 1 d . .
C15 C 0.7519(2) 0.55271(16) 0.13359(11) 0.0155(3) Uani 1 1 d . .
H15 H 0.8436 0.5614 0.0923 0.016(3) Uiso 1 1 calc R U
C16 C 0.6315(2) 0.47824(15) 0.12650(11) 0.0140(3) Uani 1 1 d . .
H16 H 0.6417 0.4386 0.0803 0.016(3) Uiso 1 1 calc R U
C17 C 1.2252(2) 1.02320(16) -0.25475(13) 0.0189(4) Uani 1 1 d . .
H17A H 1.1794 0.9784 -0.1960 0.027(2) Uiso 1 1 calc R U
H17B H 1.2720 0.9594 -0.2846 0.027(2) Uiso 1 1 calc R U
C18 C 1.3707(2) 1.08632(17) -0.23738(13) 0.0216(4) Uani 1 1 d . .
H18A H 1.4107 1.1373 -0.2949 0.044(2) Uiso 1 1 calc R U
H18B H 1.4656 1.0220 -0.2061 0.044(2) Uiso 1 1 calc R U
H18C H 1.3302 1.1405 -0.1999 0.044(2) Uiso 1 1 calc R U
C19 C 0.9434(2) 1.03037(16) -0.31754(12) 0.0190(4) Uani 1 1 d . .
H19A H 0.9978 0.9626 -0.3422 0.027(2) Uiso 1 1 calc R U
H19B H 0.9069 0.9899 -0.2556 0.027(2) Uiso 1 1 calc R U
C20 C 0.7851(2) 1.09949(18) -0.37429(14) 0.0257(4) Uani 1 1 d . .
H20A H 0.7290 1.1665 -0.3504 0.044(2) Uiso 1 1 calc R U
H20B H 0.7054 1.0404 -0.3725 0.044(2) Uiso 1 1 calc R U
H20C H 0.8184 1.1363 -0.4367 0.044(2) Uiso 1 1 calc R U
C21 C 1.1380(3) 1.17666(19) -0.40577(13) 0.0276(4) Uani 1 1 d . .
H21A H 1.0386 1.2333 -0.4410 0.027(2) Uiso 1 1 calc R U
H21B H 1.2226 1.2298 -0.3995 0.027(2) Uiso 1 1 calc R U
C22 C 1.2186(3) 1.0912(3) -0.45891(16) 0.0460(6) Uani 1 1 d . .
H22A H 1.3208 1.0371 -0.4264 0.044(2) Uiso 1 1 calc R U
H22B H 1.2516 1.1420 -0.5181 0.044(2) Uiso 1 1 calc R U
H22C H 1.1358 1.0388 -0.4667 0.044(2) Uiso 1 1 calc R U
C23 C 1.0026(2) 1.21461(17) -0.27196(14) 0.0254(4) Uani 1 1 d . .
H23A H 1.0938 1.2643 -0.2690 0.027(2) Uiso 1 1 calc R U
H23B H 0.9109 1.2716 -0.3131 0.027(2) Uiso 1 1 calc R U
C24 C 0.9288(3) 1.1702(2) -0.17899(16) 0.0408(6) Uani 1 1 d . .
H24A H 0.8308 1.1278 -0.1819 0.044(2) Uiso 1 1 calc R U
H24B H 0.8908 1.2427 -0.1571 0.044(2) Uiso 1 1 calc R U
H24C H 1.0169 1.1114 -0.1378 0.044(2) Uiso 1 1 calc R U
O10 O 0.54956(18) 0.65956(13) 0.45683(10) 0.0255(3) Uani 1 1 d . .
H101 H 0.475(5) 0.608(3) 0.433(3) 0.104(13) Uiso 1 1 d . .
H102 H 0.600(4) 0.596(3) 0.513(2) 0.079(10) Uiso 1 1 d . .

loop_
_atom_site_aniso_label
_atom_site_aniso_U_11
_atom_site_aniso_U_22
_atom_site_aniso_U_33
_atom_site_aniso_U_23
_atom_site_aniso_U_13
_atom_site_aniso_U_12
Co1 0.00967(11) 0.01149(11) 0.01074(11) -0.00330(8) 0.00244(8) -0.00312(8)
Cl1 0.01438(19) 0.01394(19) 0.01647(19) -0.00190(15) 0.00089(15) -0.00177(15)
Cl2 0.01242(18) 0.01455(19) 0.01293(18) -0.00231(15) 0.00164(14) -0.00201(14)
O1 0.0183(6) 0.0182(6) 0.0165(6) -0.0042(5) -0.0002(5) -0.0087(5)
O2 0.0151(6) 0.0220(6) 0.0157(6) -0.0094(5) 0.0035(5) -0.0062(5)
N1 0.0164(7) 0.0121(7) 0.0129(7) -0.0024(5) 0.0025(5) -0.0021(5)
N3 0.0116(6) 0.0136(7) 0.0128(7) -0.0035(5) 0.0018(5) -0.0036(5)
N4 0.0108(6) 0.0131(7) 0.0112(6) -0.0024(5) 0.0027(5) -0.0035(5)
N5 0.0106(6) 0.0108(6) 0.0118(7) -0.0014(5) 0.0007(5) -0.0008(5)
N7 0.0153(7) 0.0121(7) 0.0194(7) -0.0023(6) 0.0006(6) -0.0032(6)
C1 0.0210(9) 0.0149(8) 0.0183(9) -0.0053(7) 0.0061(7) -0.0016(7)
C2 0.0274(10) 0.0184(9) 0.0209(9) -0.0068(7) 0.0089(8) 0.0000(7)
N2 0.0330(9) 0.0192(8) 0.0201(8) -0.0087(6) 0.0045(7) -0.0033(7)
C3 0.0290(10) 0.0149(8) 0.0162(8) -0.0057(7) 0.0013(7) -0.0060(7)
C4 0.0191(8) 0.0109(8) 0.0131(8) -0.0007(6) 0.0013(6) -0.0033(6)
C5 0.0183(8) 0.0099(7) 0.0121(8) -0.0009(6) 0.0001(6) -0.0035(6)
C6 0.0117(7) 0.0110(7) 0.0109(7) -0.0017(6) 0.0011(6) -0.0008(6)
C7 0.0127(8) 0.0117(8) 0.0153(8) -0.0019(6) -0.0012(6) -0.0027(6)
C8 0.0102(7) 0.0166(8) 0.0155(8) -0.0007(7) 0.0033(6) -0.0035(6)
C9 0.0143(8) 0.0198(9) 0.0133(8) -0.0033(7) 0.0043(6) -0.0015(7)
C10 0.0137(8) 0.0159(8) 0.0136(8) -0.0044(6) 0.0013(6) -0.0024(6)
C11 0.0097(7) 0.0122(8) 0.0129(8) -0.0017(6) 0.0017(6) -0.0026(6)
C12 0.0099(7) 0.0128(8) 0.0126(8) -0.0017(6) 0.0008(6) -0.0011(6)
C13 0.0115(7) 0.0123(8) 0.0123(7) -0.0025(6) 0.0007(6) -0.0012(6)
C14 0.0146(8) 0.0132(8) 0.0157(8) -0.0035(6) 0.0015(6) -0.0031(6)
N6 0.0146(7) 0.0157(7) 0.0185(7) -0.0022(6) 0.0018(6) -0.0049(6)
C15 0.0120(8) 0.0163(8) 0.0151(8) -0.0005(7) 0.0032(6) -0.0020(6)
C16 0.0117(7) 0.0150(8) 0.0135(8) -0.0022(6) 0.0013(6) -0.0010(6)
C17 0.0176(8) 0.0118(8) 0.0243(9) -0.0016(7) -0.0009(7) -0.0008(7)
C18 0.0190(9) 0.0192(9) 0.0258(10) -0.0054(8) -0.0017(7) -0.0031(7)
C19 0.0178(8) 0.0154(8) 0.0239(9) -0.0043(7) 0.0022(7) -0.0066(7)
C20 0.0188(9) 0.0242(10) 0.0326(11) -0.0039(8) -0.0029(8) -0.0080(8)
C21 0.0244(10) 0.0313(11) 0.0213(10) 0.0050(8) 0.0002(8) -0.0127(8)
C22 0.0440(14) 0.0710(18) 0.0275(12) -0.0168(12) 0.0159(10) -0.0211(13)
C23 0.0202(9) 0.0156(9) 0.0422(12) -0.0127(8) -0.0034(8) 0.0005(7)
C24 0.0395(13) 0.0488(14) 0.0426(13) -0.0302(12) 0.0076(10) -0.0007(11)
O10 0.0256(7) 0.0271(7) 0.0249(7) -0.0070(6) 0.0023(6) -0.0094(6)

loop_
_atom_type_symbol
_atom_type_description
_atom_type_scat_dispersion_real
_atom_type_scat_dispersion_imag
_atom_type_scat_source
C C 0.0033 0.0016 'International Tables Vol C Tables 4.2.6.8 and 6.1.1.4'
H H 0.0000 0.0000 'International Tables Vol C Tables 4.2.6.8 and 6.1.1.4'
N N 0.0061 0.0033 'International Tables Vol C Tables 4.2.6.8 and 6.1.1.4'
O O 0.0106 0.0060 'International Tables Vol C Tables 4.2.6.8 and 6.1.1.4'
Cl Cl 0.1484 0.1585 'International Tables Vol C Tables 4.2.6.8 and 6.1.1.4'
Co Co 0.3494 0.9721 'International Tables Vol C Tables 4.2.6.8 and 6.1.1.4'

loop_
_geom_angle_atom_site_label_1
_geom_angle_atom_site_label_2
_geom_angle_atom_site_label_3
_geom_angle
N3 Co1 N4 84.85(6)
N3 Co1 N5 167.90(6)
N4 Co1 N5 83.58(6)
N3 Co1 N1 83.34(6)
N4 Co1 N1 167.69(6)
N5 Co1 N1 108.41(6)
N3 Co1 Cl1 91.23(4)
N4 Co1 Cl1 89.07(4)
N5 Co1 Cl1 92.12(4)
N1 Co1 Cl1 87.71(4)
N3 Co1 Cl2 91.49(4)
N4 Co1 Cl2 93.35(4)
N5 Co1 Cl2 85.65(4)
N1 Co1 Cl2 90.43(4)
Cl1 Co1 Cl2 176.504(18)
C1 N1 C4 117.36(15)
C1 N1 Co1 131.74(12)
C4 N1 Co1 110.75(11)
C5 N3 C6 127.37(14)
C5 N3 Co1 118.58(11)
C6 N3 Co1 114.02(11)
C12 N4 C11 127.29(14)
C12 N4 Co1 117.87(11)
C11 N4 Co1 113.87(11)
C16 N5 C13 117.14(14)
C16 N5 Co1 131.13(12)
C13 N5 Co1 111.49(10)
C21 N7 C17 110.85(14)
C21 N7 C19 111.00(14)
C17 N7 C19 106.47(13)
C21 N7 C23 106.40(14)
C17 N7 C23 111.36(14)
C19 N7 C23 110.83(13)
N1 C1 C2 120.32(17)
N2 C2 C1 123.29(17)
C2 N2 C3 115.60(16)
N2 C3 C4 122.66(17)
N1 C4 C3 120.71(16)
N1 C4 C5 116.76(15)
C3 C4 C5 122.20(16)
O1 C5 N3 129.80(16)
O1 C5 C4 120.96(15)
N3 C5 C4 109.08(14)
C7 C6 N3 126.52(15)
C7 C6 C11 119.93(15)
N3 C6 C11 113.54(14)
C8 C7 C6 119.32(15)
C7 C8 C9 120.70(15)
C10 C9 C8 120.57(16)
C9 C10 C11 119.52(16)
C10 C11 N4 126.94(15)
C10 C11 C6 119.94(15)
N4 C11 C6 113.11(14)
O2 C12 N4 128.35(15)
O2 C12 C13 121.28(15)
N4 C12 C13 110.36(14)
N5 C13 C14 120.92(15)
N5 C13 C12 115.98(14)
C14 C13 C12 123.07(15)
N6 C14 C13 122.50(16)
C15 N6 C14 115.92(15)
N6 C15 C16 122.74(15)
N5 C16 C15 120.77(16)
C18 C17 N7 115.13(14)
C20 C19 N7 115.33(14)
C22 C21 N7 115.68(17)
C24 C23 N7 115.44(16)

loop_
_geom_bond_atom_site_label_1
_geom_bond_atom_site_label_2
_geom_bond_distance
Co1 N3 1.8731(14)
Co1 N4 1.8804(14)
Co1 N5 1.9523(14)
Co1 N1 1.9649(14)
Co1 Cl1 2.2525(5)
Co1 Cl2 2.2614(5)
O1 C5 1.241(2)
O2 C12 1.257(2)
N1 C1 1.342(2)
N1 C4 1.350(2)
N3 C5 1.336(2)
N3 C6 1.406(2)
N4 C12 1.327(2)
N4 C11 1.409(2)
N5 C16 1.341(2)
N5 C13 1.350(2)
N7 C21 1.519(2)
N7 C17 1.520(2)
N7 C19 1.519(2)
N7 C23 1.520(2)
C1 C2 1.391(2)
C2 N2 1.334(3)
N2 C3 1.339(2)
C3 C4 1.388(2)
C4 C5 1.506(2)
C6 C7 1.396(2)
C6 C11 1.417(2)
C7 C8 1.391(2)
C8 C9 1.392(2)
C9 C10 1.390(2)
C10 C11 1.393(2)
C12 C13 1.497(2)
C13 C14 1.384(2)
C14 N6 1.342(2)
N6 C15 1.334(2)
C15 C16 1.391(2)
C17 C18 1.514(2)
C19 C20 1.514(2)
C21 C22 1.509(3)
C23 C24 1.512(3)
